data_1537698
loop_
_publ_author_name
'Chen, B.'
'Franzen, H.F.'

_publ_section_title
;
 A second-order phase transition in V0.54 Ir0.46
;
_journal_name_full 'Journal of the Less-Common Metals'
_journal_page_first 343
_journal_page_last 347
_journal_volume 159
_journal_year 1990
_chemical_formula_sum 'Ir2 V2'
_chemical_name_systematic '(Ir9 V11)0.2'
_space_group_IT_number 123
_symmetry_space_group_name_Hall '-P 4 2'
_symmetry_space_group_name_H-M 'P 4/m m m'
_cell_angle_alpha 90
_cell_angle_beta 90
_cell_angle_gamma 90
_cell_formula_units_Z 1
_cell_length_a 3.917
_cell_length_b 3.917
_cell_length_c 3.651
_cell_volume 56.017
_citation_journal_id_ASTM JCOMAH
_cod_data_source_file Chen_JCOMAH_1990_365.cif
_cod_data_source_block Ir2V2
_cod_original_cell_volume 56.01689
_cod_database_code 1537698

loop_
_symmetry_equiv_pos_as_xyz
x,y,z
-y,x,z
-x,-y,z
y,-x,z
x,-y,-z
y,x,-z
-x,y,-z
-y,-x,-z
-x,-y,-z
y,-x,-z
x,y,-z
-y,x,-z
-x,y,z
-y,-x,z
x,-y,z
y,x,z

loop_
_atom_site_label
_atom_site_type_symbol
_atom_site_fract_x
_atom_site_fract_y
_atom_site_fract_z
_atom_site_occupancy
_atom_site_U_iso_or_equiv
Ir2 Ir 0.5 0.5 0 1 0.0
Ir1 Ir 0 0 0 1 0.0
V1 V 0 0.5 0.5 1 0.0
